data_4076505
loop_
_publ_author_name
'Castro-Rodrigo, Ruth'
'Esteruelas, Miguel A.'
'L\'opez, Ana M.'
'O\~nate, Enrique'

_publ_section_title
;
 Anti-Markovnikov 1,3-CH Addition of Allenes to Allenes: A Straightforward
 Method To Prepare Osmium--Dienylcarbene Complexes
;
_journal_issue 5
_journal_name_full Organometallics
_journal_page_first 1991
_journal_paper_doi 10.1021/om201272q
_journal_volume 31
_journal_year 2012
_chemical_formula_sum 'C68.35 H71.71 B2 Cl0.71 F24 N6 Os P'
_chemical_formula_weight 1701.16
_chemical_name_systematic
; 
 ? 
;
_space_group_IT_number 14
_symmetry_cell_setting monoclinic
_symmetry_space_group_name_Hall '-P 2ybc'
_symmetry_space_group_name_H-M 'P 1 21/c 1'
_atom_sites_solution_hydrogens geom
_atom_sites_solution_primary direct
_atom_sites_solution_secondary difmap
_audit_creation_method SHELXL-97
_cell_angle_alpha 90.00
_cell_angle_beta 91.6720(10)
_cell_angle_gamma 90.00
_cell_formula_units_Z 4
_cell_length_a 13.2854(13)
_cell_length_b 20.752(2)
_cell_length_c 28.060(3)
_cell_measurement_reflns_used 6424
_cell_measurement_temperature 173(2)
_cell_measurement_theta_max 22
_cell_measurement_theta_min 2
_cell_volume 7732.8(13)
_computing_cell_refinement 'SAINT+ v. 6.02 (Bruker AXS, 1999)'
_computing_data_collection 'SMART v. 5.625 (Bruker AXS, 2000)'
_computing_data_reduction 'SAINT+ v. 6.02 (Bruker AXS, 1999)'
_computing_molecular_graphics 'XP, SHELXTL v. 6.1 (Bruker, 2000)'
_computing_publication_material 'XCIF, SHELXTL v. 6.1 (Bruker, 2000)'
_computing_structure_refinement 'SHELXL-97 (Sheldrick, 1997)'
_computing_structure_solution 'SHELXS-97 (Sheldrick, 1990)'
_diffrn_ambient_temperature 173(2)
_diffrn_detector_area_resol_mean 8.26
_diffrn_measured_fraction_theta_full 0.997
_diffrn_measured_fraction_theta_max 0.997
_diffrn_measurement_device_type 'Bruker SMART APEX CCD system'
_diffrn_measurement_method '\w rotations with narrow frames'
_diffrn_radiation_monochromator graphite
_diffrn_radiation_source 'normal-focus sealed tube'
_diffrn_radiation_type MoK\a
_diffrn_radiation_wavelength 0.71073
_diffrn_reflns_av_R_equivalents 0.1114
_diffrn_reflns_av_sigmaI/netI 0.1154
_diffrn_reflns_limit_h_max 16
_diffrn_reflns_limit_h_min -16
_diffrn_reflns_limit_k_max 25
_diffrn_reflns_limit_k_min -25
_diffrn_reflns_limit_l_max 34
_diffrn_reflns_limit_l_min -34
_diffrn_reflns_number 53818
_diffrn_reflns_theta_full 26.00
_diffrn_reflns_theta_max 26.00
_diffrn_reflns_theta_min 1.75
_diffrn_standards_decay_% 0
_exptl_absorpt_coefficient_mu 1.794
_exptl_absorpt_correction_T_max 0.862
_exptl_absorpt_correction_T_min 0.676
_exptl_absorpt_correction_type multi-scan
_exptl_absorpt_process_details
;
 Absorption correction performed with SADABS program. This is based on the
method of Blessing: Blessing, R. H., Acta Crystallogr., Sect. A 1995, 51, 33.
;
_exptl_crystal_colour green
_exptl_crystal_density_diffrn 1.461
_exptl_crystal_density_method 'not measured'
_exptl_crystal_description 'irregular block'
_exptl_crystal_F_000 3411
_exptl_crystal_size_max 0.16
_exptl_crystal_size_mid 0.10
_exptl_crystal_size_min 0.04
_refine_diff_density_max 1.635
_refine_diff_density_min -1.632
_refine_diff_density_rms 0.143
_refine_ls_extinction_coef 0.00132(15)
_refine_ls_extinction_expression Fc^*^=kFc[1+0.001xFc^2^\l^3^/sin(2\q)]^-1/4^
_refine_ls_extinction_method SHELXL
_refine_ls_goodness_of_fit_ref 1.045
_refine_ls_hydrogen_treatment constr
_refine_ls_matrix_type full
_refine_ls_number_parameters 855
_refine_ls_number_reflns 15173
_refine_ls_number_restraints 84
_refine_ls_restrained_S_all 1.047
_refine_ls_R_factor_all 0.1363
_refine_ls_R_factor_gt 0.0861
_refine_ls_shift/su_max 0.012
_refine_ls_shift/su_mean 0.001
_refine_ls_structure_factor_coef Fsqd
_refine_ls_weighting_details 'calc w=1/[\s^2^(Fo^2^)+(0.0904P)^2^+43.1356P] where P=(Fo^2^+2Fc^2^)/3'
_refine_ls_weighting_scheme calc
_refine_ls_wR_factor_gt 0.2063
_refine_ls_wR_factor_ref 0.2311
_reflns_number_gt 9485
_reflns_number_total 15173
_reflns_threshold_expression >2sigma(I)
_cod_data_source_file om201272q_si_001.cif
_cod_data_source_block enrique62cs
_cod_original_cell_volume 7733.0(13)
_cod_original_sg_symbol_H-M 'P 21/c'
_cod_database_code 4076505

loop_
_symmetry_equiv_pos_as_xyz
'x, y, z'
'-x, y+1/2, -z+1/2'
'-x, -y, -z'
'x, -y-1/2, z-1/2'

loop_
_atom_site_label
_atom_site_type_symbol
_atom_site_fract_x
_atom_site_fract_y
_atom_site_fract_z
_atom_site_U_iso_or_equiv
_atom_site_adp_type
_atom_site_occupancy
_atom_site_symmetry_multiplicity
_atom_site_calc_flag
_atom_site_refinement_flags
_atom_site_disorder_assembly
_atom_site_disorder_group
Os Os 0.25753(3) 0.27653(2) 0.058033(16) 0.04345(17) Uani 1 1 d . . .
P1 P 0.34029(17) 0.17194(13) 0.05502(10) 0.0414(6) Uani 1 1 d . . .
C40A C 0.4085(15) 0.0241(10) 0.8568(6) 0.092(2) Uiso 0.457(9) 1 d PD A 1
F1A F 0.3148(14) 0.0251(15) 0.8418(7) 0.1081(10) Uiso 0.457(9) 1 d PD A 1
F2A F 0.4170(15) 0.0111(11) 0.9023(5) 0.1081(10) Uiso 0.457(9) 1 d PD A 1
F3A F 0.4590(13) -0.0183(10) 0.8331(6) 0.1081(10) Uiso 0.457(9) 1 d PD A 1
C40B C 0.3814(12) 0.0359(9) 0.8646(5) 0.092(2) Uiso 0.543(9) 1 d PD A 2
F1B F 0.3219(13) 0.0179(12) 0.8287(5) 0.1081(10) Uiso 0.543(9) 1 d PD A 2
F2B F 0.3264(12) 0.0462(8) 0.9018(5) 0.1081(10) Uiso 0.543(9) 1 d PD A 2
F3B F 0.4465(11) -0.0101(8) 0.8743(6) 0.1081(10) Uiso 0.543(9) 1 d PD A 2
C43A C 0.3693(13) 0.2717(9) 0.8207(5) 0.092(2) Uiso 0.557(9) 1 d PD B 1
F4A F 0.2741(11) 0.2561(9) 0.8200(6) 0.1081(10) Uiso 0.557(9) 1 d PD B 1
F5A F 0.3901(12) 0.3144(8) 0.8533(5) 0.1081(10) Uiso 0.557(9) 1 d PD B 1
F6A F 0.3938(12) 0.2931(9) 0.7790(5) 0.1081(10) Uiso 0.557(9) 1 d PD B 1
C43B C 0.3623(15) 0.2669(10) 0.8140(6) 0.092(2) Uiso 0.443(9) 1 d PD B 2
F4B F 0.4129(13) 0.3202(9) 0.8162(8) 0.1081(10) Uiso 0.443(9) 1 d PD B 2
F5B F 0.2874(15) 0.2687(11) 0.8431(6) 0.1081(10) Uiso 0.443(9) 1 d PD B 2
F6B F 0.3322(16) 0.2548(11) 0.7706(6) 0.1081(10) Uiso 0.443(9) 1 d PD B 2
C45A C 0.7673(13) 0.2199(7) 0.8146(5) 0.062(9) Uiso 0.517(6) 1 d PGD C 1
C46A C 0.8443(12) 0.2612(8) 0.8295(4) 0.041(5) Uiso 0.517(6) 1 d PG C 1
H46A H 0.8718 0.2582 0.8611 0.049 Uiso 0.517(6) 1 calc PR C 1
C47A C 0.8811(10) 0.3069(6) 0.7982(5) 0.049(5) Uiso 0.517(6) 1 d PGD C 1
C49A C 0.8408(12) 0.3113(7) 0.7521(5) 0.055(6) Uiso 0.517(6) 1 d PG C 1
H49A H 0.8659 0.3425 0.7307 0.067 Uiso 0.517(6) 1 calc PR C 1
C50A C 0.7638(12) 0.2699(9) 0.7372(4) 0.080(8) Uiso 0.517(6) 1 d PGD C 1
C52A C 0.7271(11) 0.2242(8) 0.7684(6) 0.056(6) Uiso 0.517(6) 1 d PG C 1
H52A H 0.6744 0.1960 0.7582 0.068 Uiso 0.517(6) 1 calc PR C 1
C45B C 0.7692(11) 0.2315(7) 0.8228(5) 0.032(5) Uiso 0.483(6) 1 d PGD C 2
C46B C 0.8457(12) 0.2702(8) 0.8419(4) 0.050(6) Uiso 0.483(6) 1 d PG C 2
H46B H 0.8697 0.2635 0.8738 0.060 Uiso 0.483(6) 1 calc PR C 2
C47B C 0.8869(11) 0.3187(7) 0.8145(5) 0.057(7) Uiso 0.483(6) 1 d PGD C 2
C49B C 0.8517(11) 0.3285(7) 0.7679(5) 0.054(6) Uiso 0.483(6) 1 d PG C 2
H49B H 0.8799 0.3616 0.7491 0.065 Uiso 0.483(6) 1 calc PR C 2
C50B C 0.7753(11) 0.2898(8) 0.7488(4) 0.050(6) Uiso 0.483(6) 1 d PGD C 2
C52B C 0.7340(10) 0.2413(7) 0.7763(5) 0.035(5) Uiso 0.483(6) 1 d PG C 2
H52B H 0.6818 0.2148 0.7632 0.042 Uiso 0.483(6) 1 calc PR C 2
C48A C 0.9637(11) 0.3534(7) 0.8227(5) 0.092(2) Uiso 0.517(6) 1 d PD C 1
F7A F 1.0357(13) 0.3268(8) 0.8496(6) 0.1081(10) Uiso 0.517(6) 1 d PD C 1
F8A F 1.0056(13) 0.3803(9) 0.7854(5) 0.1081(10) Uiso 0.517(6) 1 d PD C 1
F9A F 0.9243(12) 0.3994(8) 0.8486(6) 0.1081(10) Uiso 0.517(6) 1 d PD C 1
C48B C 0.9785(11) 0.3626(7) 0.8308(6) 0.092(2) Uiso 0.483(6) 1 d PD C 2
F7B F 0.9735(14) 0.4169(8) 0.8084(6) 0.1081(10) Uiso 0.483(6) 1 d PD C 2
F8B F 1.0549(13) 0.3278(8) 0.8194(7) 0.1081(10) Uiso 0.483(6) 1 d PD C 2
F9B F 0.9677(14) 0.3681(9) 0.8756(5) 0.1081(10) Uiso 0.483(6) 1 d PD C 2
C51A C 0.7056(11) 0.2888(7) 0.6895(5) 0.092(2) Uiso 0.517(6) 1 d PD C 1
F10A F 0.6679(13) 0.3465(7) 0.6928(6) 0.1081(10) Uiso 0.517(6) 1 d PD C 1
F11A F 0.6368(12) 0.2453(7) 0.6826(6) 0.1081(10) Uiso 0.517(6) 1 d PD C 1
F12A F 0.7741(11) 0.2860(9) 0.6581(6) 0.1081(10) Uiso 0.517(6) 1 d PD C 1
C51B C 0.7307(12) 0.2959(8) 0.6959(5) 0.092(2) Uiso 0.483(6) 1 d PD C 2
F10B F 0.7739(12) 0.3451(8) 0.6760(7) 0.1081(10) Uiso 0.483(6) 1 d PD C 2
F11B F 0.7450(14) 0.2440(7) 0.6703(7) 0.1081(10) Uiso 0.483(6) 1 d PD C 2
F12B F 0.6335(11) 0.3062(9) 0.6994(7) 0.1081(10) Uiso 0.483(6) 1 d PD C 2
C56A C 0.7467(12) -0.0483(8) 0.7529(6) 0.092(2) Uiso 0.535(9) 1 d PD C 1
F13A F 0.7827(12) -0.0352(9) 0.7111(5) 0.1081(10) Uiso 0.535(9) 1 d PD C 1
F14A F 0.6494(10) -0.0428(9) 0.7529(6) 0.1081(10) Uiso 0.535(9) 1 d PD C 1
F15A F 0.7724(12) -0.1067(7) 0.7657(6) 0.1081(10) Uiso 0.535(9) 1 d PD C 1
C56B C 0.7301(13) -0.0413(9) 0.7500(7) 0.092(2) Uiso 0.465(9) 1 d PD C 2
F13B F 0.7015(15) -0.0046(8) 0.7148(6) 0.1081(10) Uiso 0.465(9) 1 d PD C 2
F14B F 0.6536(13) -0.0688(10) 0.7696(7) 0.1081(10) Uiso 0.465(9) 1 d PD C 2
F15B F 0.7963(12) -0.0834(9) 0.7371(7) 0.1081(10) Uiso 0.465(9) 1 d PD C 2
C59A C 1.0431(14) 0.0258(7) 0.8638(5) 0.092(2) Uiso 0.594(10) 1 d PD C 1
F16A F 1.0771(13) -0.0293(6) 0.8488(6) 0.1081(10) Uiso 0.594(10) 1 d PD C 1
F17A F 1.0373(12) 0.0260(8) 0.9098(4) 0.1081(10) Uiso 0.594(10) 1 d PD C 1
F18A F 1.0987(13) 0.0731(6) 0.8495(5) 0.1081(10) Uiso 0.594(10) 1 d PD C 1
C59B C 1.0367(17) 0.0178(9) 0.8571(7) 0.092(2) Uiso 0.406(10) 1 d PD C 2
F16B F 1.0868(18) -0.0092(11) 0.8231(7) 0.1081(10) Uiso 0.406(10) 1 d PD C 2
F17B F 1.0240(17) -0.0228(11) 0.8918(7) 0.1081(10) Uiso 0.406(10) 1 d PD C 2
F18B F 1.083(2) 0.0692(8) 0.8728(8) 0.1081(10) Uiso 0.406(10) 1 d PD C 2
F19 F 0.7275(7) 0.0492(4) 1.0252(3) 0.104(3) Uani 1 1 d . C .
F20 F 0.7935(8) 0.1142(4) 1.0714(3) 0.108(3) Uani 1 1 d . C .
F21 F 0.8782(7) 0.0712(5) 1.0178(4) 0.126(4) Uani 1 1 d . C .
F22 F 0.6168(5) 0.3481(4) 0.9779(3) 0.085(2) Uani 1 1 d . C .
F23 F 0.7738(6) 0.3672(3) 0.9771(3) 0.090(3) Uani 1 1 d . C .
F24 F 0.7077(7) 0.3323(4) 1.0397(3) 0.097(3) Uani 1 1 d . C .
N1 N 0.1518(6) 0.3555(4) 0.0611(3) 0.052(2) Uani 1 1 d . . .
N2 N 0.0524(6) 0.3433(5) 0.0496(4) 0.061(3) Uani 1 1 d . . .
N3 N 0.1448(6) 0.2376(4) 0.1021(4) 0.052(2) Uani 1 1 d . . .
N4 N 0.0463(6) 0.2374(4) 0.0857(4) 0.057(3) Uani 1 1 d . . .
N5 N 0.1651(6) 0.2455(4) -0.0055(3) 0.047(2) Uani 1 1 d . . .
N6 N 0.0614(6) 0.2478(5) -0.0019(4) 0.055(2) Uani 1 1 d . . .
B1 B 0.0138(9) 0.2746(7) 0.0411(6) 0.063(4) Uani 1 1 d . . .
H1 H -0.0613 0.2744 0.0370 0.075 Uiso 1 1 calc R . .
B2 B 0.7225(8) 0.1706(5) 0.8519(4) 0.044(3) Uani 1 1 d D . .
C1 C 0.3135(8) 0.3125(5) 0.1141(4) 0.052(3) Uani 1 1 d . . .
H1A H 0.2790 0.3050 0.1427 0.063 Uiso 1 1 calc R . .
C2 C 0.4060(8) 0.3512(5) 0.1177(4) 0.051(3) Uani 1 1 d . . .
C3 C 0.4518(8) 0.3515(5) 0.0746(4) 0.054(3) Uani 1 1 d . . .
H3 H 0.5106 0.3765 0.0697 0.065 Uiso 1 1 calc R . .
C4 C 0.4073(7) 0.3124(5) 0.0371(4) 0.044(2) Uani 1 1 d . . .
H4 H 0.4529 0.2775 0.0260 0.052 Uiso 1 1 calc R . .
C5 C 0.3347(7) 0.3313(6) 0.0022(4) 0.051(3) Uani 1 1 d . . .
H5 H 0.3406 0.3048 -0.0273 0.061 Uiso 1 1 calc R . .
C6 C 0.3087(7) 0.4005(5) -0.0103(4) 0.047(3) Uani 1 1 d . . .
H6 H 0.2953 0.4243 0.0199 0.056 Uiso 1 1 calc R . .
C7 C 0.3980(8) 0.4322(5) -0.0339(4) 0.055(3) Uani 1 1 d . . .
H7A H 0.4577 0.4303 -0.0120 0.066 Uiso 1 1 calc R . .
H7B H 0.4139 0.4083 -0.0633 0.066 Uiso 1 1 calc R . .
C8 C 0.3756(10) 0.5014(6) -0.0463(5) 0.073(4) Uani 1 1 d . . .
H8A H 0.4344 0.5211 -0.0616 0.087 Uiso 1 1 calc R . .
H8B H 0.3619 0.5260 -0.0170 0.087 Uiso 1 1 calc R . .
C9 C 0.2825(12) 0.5037(7) -0.0809(5) 0.084(4) Uani 1 1 d . . .
H9A H 0.2671 0.5490 -0.0894 0.101 Uiso 1 1 calc R . .
H9B H 0.2971 0.4801 -0.1105 0.101 Uiso 1 1 calc R . .
C10 C 0.1928(11) 0.4737(7) -0.0576(5) 0.079(4) Uani 1 1 d . . .
H10A H 0.1755 0.4992 -0.0291 0.095 Uiso 1 1 calc R . .
H10B H 0.1341 0.4745 -0.0801 0.095 Uiso 1 1 calc R . .
C11 C 0.2152(8) 0.4051(5) -0.0429(5) 0.058(3) Uani 1 1 d . . .
H11A H 0.2253 0.3788 -0.0718 0.070 Uiso 1 1 calc R . .
H11B H 0.1567 0.3873 -0.0263 0.070 Uiso 1 1 calc R . .
C12 C 0.4410(9) 0.3870(6) 0.1624(5) 0.069(3) Uani 1 1 d . . .
H12A H 0.5139 0.3962 0.1606 0.083 Uiso 1 1 calc R . .
H12B H 0.4310 0.3592 0.1905 0.083 Uiso 1 1 calc R . .
C13 C 0.3844(10) 0.4502(6) 0.1690(4) 0.065(3) Uani 1 1 d . . .
H13 H 0.3107 0.4405 0.1661 0.078 Uiso 1 1 calc R . .
C14 C 0.4080(10) 0.4989(6) 0.1310(5) 0.070(3) Uani 1 1 d . . .
H14A H 0.3885 0.4811 0.0993 0.084 Uiso 1 1 calc R . .
H14B H 0.4814 0.5071 0.1315 0.084 Uiso 1 1 calc R . .
C15 C 0.3522(14) 0.5624(7) 0.1386(6) 0.097(5) Uani 1 1 d . . .
H15A H 0.3731 0.5943 0.1146 0.117 Uiso 1 1 calc R . .
H15B H 0.2788 0.5553 0.1342 0.117 Uiso 1 1 calc R . .
C16 C 0.3746(15) 0.5889(7) 0.1885(6) 0.106(6) Uani 1 1 d . . .
H16A H 0.4473 0.5987 0.1922 0.127 Uiso 1 1 calc R . .
H16B H 0.3367 0.6295 0.1928 0.127 Uiso 1 1 calc R . .
C17 C 0.3452(17) 0.5406(8) 0.2262(6) 0.118(7) Uani 1 1 d . . .
H17A H 0.2720 0.5318 0.2235 0.142 Uiso 1 1 calc R . .
H17B H 0.3607 0.5582 0.2583 0.142 Uiso 1 1 calc R . .
C18 C 0.4054(15) 0.4772(7) 0.2186(5) 0.096(5) Uani 1 1 d . . .
H18A H 0.4784 0.4860 0.2229 0.115 Uiso 1 1 calc R . .
H18B H 0.3863 0.4450 0.2427 0.115 Uiso 1 1 calc R . .
C19 C 0.1578(8) 0.4154(6) 0.0757(4) 0.057(3) Uani 1 1 d . . .
H19 H 0.2180 0.4357 0.0870 0.069 Uiso 1 1 calc R . .
C20 C 0.0648(9) 0.4452(6) 0.0725(5) 0.073(4) Uani 1 1 d . . .
H20 H 0.0488 0.4885 0.0804 0.088 Uiso 1 1 calc R . .
C21 C 0.0009(9) 0.3982(6) 0.0555(6) 0.080(4) Uani 1 1 d . . .
H21 H -0.0691 0.4037 0.0488 0.095 Uiso 1 1 calc R . .
C22 C 0.1464(9) 0.2126(6) 0.1455(4) 0.059(3) Uani 1 1 d . . .
H22 H 0.2051 0.2064 0.1651 0.071 Uiso 1 1 calc R . .
C23 C 0.0500(10) 0.1969(7) 0.1581(6) 0.074(4) Uani 1 1 d . . .
H23 H 0.0299 0.1794 0.1876 0.089 Uiso 1 1 calc R . .
C24 C -0.0100(10) 0.2113(7) 0.1202(6) 0.076(4) Uani 1 1 d . . .
H24 H -0.0807 0.2043 0.1181 0.091 Uiso 1 1 calc R . .
C25 C 0.1830(8) 0.2256(5) -0.0496(4) 0.053(3) Uani 1 1 d . . .
H25 H 0.2481 0.2207 -0.0622 0.063 Uiso 1 1 calc R . .
C26 C 0.0935(9) 0.2132(6) -0.0745(5) 0.067(3) Uani 1 1 d . . .
H26 H 0.0852 0.1981 -0.1063 0.081 Uiso 1 1 calc R . .
C27 C 0.0199(9) 0.2273(6) -0.0433(5) 0.069(4) Uani 1 1 d . . .
H27 H -0.0503 0.2231 -0.0498 0.083 Uiso 1 1 calc R . .
C28 C 0.4444(8) 0.1571(6) 0.0992(4) 0.052(3) Uani 1 1 d . . .
H28 H 0.4608 0.1102 0.0966 0.063 Uiso 1 1 calc R . .
C29 C 0.5423(8) 0.1930(7) 0.0894(4) 0.064(3) Uani 1 1 d . . .
H29A H 0.5328 0.2392 0.0951 0.095 Uiso 1 1 calc R . .
H29B H 0.5603 0.1861 0.0561 0.095 Uiso 1 1 calc R . .
H29C H 0.5963 0.1767 0.1106 0.095 Uiso 1 1 calc R . .
C30 C 0.4134(9) 0.1677(6) 0.1507(4) 0.061(3) Uani 1 1 d . . .
H30A H 0.4631 0.1477 0.1725 0.092 Uiso 1 1 calc R . .
H30B H 0.3472 0.1482 0.1554 0.092 Uiso 1 1 calc R . .
H30C H 0.4099 0.2140 0.1573 0.092 Uiso 1 1 calc R . .
C31 C 0.2491(8) 0.1083(6) 0.0712(4) 0.056(3) Uani 1 1 d . . .
H31 H 0.2094 0.1272 0.0975 0.067 Uiso 1 1 calc R . .
C32 C 0.2880(10) 0.0426(6) 0.0904(5) 0.070(3) Uani 1 1 d . . .
H32A H 0.2320 0.0185 0.1037 0.105 Uiso 1 1 calc R . .
H32B H 0.3400 0.0499 0.1153 0.105 Uiso 1 1 calc R . .
H32C H 0.3167 0.0179 0.0643 0.105 Uiso 1 1 calc R . .
C33 C 0.1704(9) 0.0919(6) 0.0308(5) 0.071(4) Uani 1 1 d . . .
H33A H 0.2048 0.0737 0.0035 0.106 Uiso 1 1 calc R . .
H33B H 0.1346 0.1312 0.0210 0.106 Uiso 1 1 calc R . .
H33C H 0.1221 0.0604 0.0426 0.106 Uiso 1 1 calc R . .
C34 C 0.3916(7) 0.1414(5) -0.0022(4) 0.045(2) Uani 1 1 d . . .
H34 H 0.3312 0.1291 -0.0223 0.054 Uiso 1 1 calc R . .
C35 C 0.4528(8) 0.1871(5) -0.0336(4) 0.050(3) Uani 1 1 d . . .
H35A H 0.5183 0.1959 -0.0180 0.075 Uiso 1 1 calc R . .
H35B H 0.4160 0.2277 -0.0383 0.075 Uiso 1 1 calc R . .
H35C H 0.4631 0.1669 -0.0647 0.075 Uiso 1 1 calc R . .
C36 C 0.4553(10) 0.0790(6) 0.0028(5) 0.072(4) Uani 1 1 d . . .
H36A H 0.4769 0.0654 -0.0288 0.107 Uiso 1 1 calc R . .
H36B H 0.4145 0.0449 0.0167 0.107 Uiso 1 1 calc R . .
H36C H 0.5146 0.0873 0.0234 0.107 Uiso 1 1 calc R . .
C37 C 0.5980(8) 0.1615(5) 0.8447(4) 0.048(3) Uani 1 1 d . C .
C38 C 0.5481(8) 0.1035(5) 0.8541(4) 0.047(2) Uani 1 1 d . . .
H38 H 0.5871 0.0668 0.8630 0.056 Uiso 1 1 calc R C .
C39 C 0.4431(8) 0.0975(6) 0.8508(4) 0.055(3) Uani 1 1 d . A .
C41 C 0.3851(8) 0.1502(6) 0.8384(4) 0.062(3) Uani 1 1 d . . .
H41 H 0.3138 0.1467 0.8362 0.075 Uiso 1 1 calc R C .
C42 C 0.4307(8) 0.2067(6) 0.8293(5) 0.060(3) Uani 1 1 d . B .
C44 C 0.5360(8) 0.2128(6) 0.8331(4) 0.054(3) Uani 1 1 d . . .
H44 H 0.5654 0.2537 0.8276 0.065 Uiso 1 1 calc R C .
C53 C 0.7796(8) 0.1032(5) 0.8360(4) 0.047(3) Uani 1 1 d . C .
C54 C 0.7412(9) 0.0606(6) 0.8017(4) 0.064(3) Uani 1 1 d . . .
H54 H 0.6760 0.0684 0.7882 0.077 Uiso 1 1 calc R C .
C55 C 0.7944(10) 0.0075(8) 0.7867(5) 0.082(4) Uani 1 1 d . C .
C57 C 0.8887(11) -0.0064(8) 0.8055(5) 0.084(5) Uani 1 1 d . . .
H57 H 0.9238 -0.0440 0.7962 0.101 Uiso 1 1 calc R C .
C58 C 0.9303(9) 0.0356(7) 0.8380(5) 0.067(4) Uani 1 1 d . C .
C60 C 0.8785(8) 0.0885(6) 0.8539(4) 0.054(3) Uani 1 1 d . . .
H60 H 0.9094 0.1158 0.8773 0.064 Uiso 1 1 calc R C .
C61 C 0.7361(6) 0.1832(4) 0.9095(3) 0.036(2) Uani 1 1 d . C .
C62 C 0.7586(6) 0.1360(5) 0.9440(4) 0.045(2) Uani 1 1 d . . .
H62 H 0.7706 0.0930 0.9342 0.054 Uiso 1 1 calc R C .
C63 C 0.7638(7) 0.1508(5) 0.9926(3) 0.038(2) Uani 1 1 d . C .
C64 C 0.7924(9) 0.0973(7) 1.0266(4) 0.060(3) Uani 1 1 d . . .
C65 C 0.7479(7) 0.2112(5) 1.0086(4) 0.045(3) Uani 1 1 d . . .
H65 H 0.7526 0.2204 1.0418 0.054 Uiso 1 1 calc R C .
C66 C 0.7250(7) 0.2589(5) 0.9766(4) 0.039(2) Uani 1 1 d . C .
C67 C 0.7069(8) 0.3255(6) 0.9924(5) 0.060(3) Uani 1 1 d . . .
C68 C 0.7182(7) 0.2434(5) 0.9277(4) 0.044(2) Uani 1 1 d . . .
H68 H 0.7000 0.2768 0.9060 0.053 Uiso 1 1 calc R C .
Cl1 Cl 0.0413(17) 0.3819(10) 0.1987(7) 0.090 Uiso 0.182(6) 1 d PD D 1
Cl2 Cl 0.0864(17) 0.3110(10) 0.2679(7) 0.090 Uiso 0.182(6) 1 d PD D 1
C100 C 0.1484(16) 0.351(4) 0.225(2) 0.090 Uiso 0.182(6) 1 d PD D 1
H10C H 0.1854 0.3223 0.2036 0.108 Uiso 0.182(6) 1 calc PR D 1
H10D H 0.1939 0.3852 0.2380 0.108 Uiso 0.182(6) 1 calc PR D 1
Cl3 Cl 0.1284(15) 0.3697(12) 0.2382(8) 0.090 Uiso 0.172(6) 1 d PD E 2
Cl4 Cl -0.0422(15) 0.3728(12) 0.1975(8) 0.090 Uiso 0.172(6) 1 d PD E 2
C101 C 0.014(3) 0.335(4) 0.245(2) 0.090 Uiso 0.172(6) 1 d PD E 2
H10E H 0.0152 0.2879 0.2414 0.108 Uiso 0.172(6) 1 calc PR E 2
H10F H -0.0168 0.3471 0.2756 0.108 Uiso 0.172(6) 1 calc PR E 2

loop_
_atom_site_aniso_label
_atom_site_aniso_U_11
_atom_site_aniso_U_22
_atom_site_aniso_U_33
_atom_site_aniso_U_23
_atom_site_aniso_U_13
_atom_site_aniso_U_12
Os 0.0252(2) 0.0478(3) 0.0575(3) -0.0015(2) 0.00205(15) -0.00174(19)
P1 0.0271(12) 0.0426(15) 0.0545(16) -0.0012(13) 0.0030(11) 0.0027(11)
F19 0.131(8) 0.072(6) 0.105(7) 0.037(5) -0.031(6) -0.035(5)
F20 0.189(10) 0.089(6) 0.044(4) 0.001(4) -0.027(5) 0.020(6)
F21 0.096(7) 0.163(10) 0.121(8) 0.078(7) 0.021(6) 0.063(7)
F22 0.065(5) 0.066(5) 0.123(6) -0.020(4) -0.015(4) 0.032(4)
F23 0.086(5) 0.043(4) 0.141(7) -0.013(4) 0.027(5) -0.013(4)
F24 0.138(8) 0.085(6) 0.067(5) -0.022(5) -0.004(5) 0.032(5)
N1 0.023(4) 0.051(6) 0.081(7) -0.003(5) 0.002(4) 0.010(4)
N2 0.019(4) 0.061(6) 0.102(8) -0.010(6) 0.006(4) 0.002(4)
N3 0.036(5) 0.037(5) 0.085(7) -0.011(5) 0.013(4) -0.005(4)
N4 0.033(5) 0.052(6) 0.085(7) -0.004(5) 0.013(5) -0.009(4)
N5 0.031(4) 0.040(5) 0.069(6) -0.004(4) -0.002(4) -0.003(4)
N6 0.023(4) 0.060(6) 0.081(7) -0.004(5) -0.009(4) 0.000(4)
B1 0.024(5) 0.061(8) 0.104(11) -0.006(9) 0.005(6) -0.008(6)
B2 0.045(6) 0.042(7) 0.046(7) 0.010(6) 0.002(5) 0.018(5)
C1 0.045(6) 0.035(6) 0.078(8) -0.005(5) 0.015(5) 0.000(5)
C2 0.053(6) 0.034(6) 0.066(7) -0.002(5) 0.001(5) -0.004(5)
C3 0.045(6) 0.042(6) 0.074(8) -0.010(6) -0.007(6) -0.006(5)
C4 0.024(5) 0.051(6) 0.055(6) -0.003(5) 0.002(4) -0.001(4)
C5 0.025(5) 0.064(7) 0.064(7) -0.005(6) 0.009(5) -0.001(5)
C6 0.034(5) 0.040(6) 0.066(7) 0.000(5) 0.007(5) 0.002(4)
C7 0.050(6) 0.044(6) 0.072(8) 0.008(6) 0.003(6) -0.003(5)
C8 0.062(8) 0.056(8) 0.100(11) 0.014(7) 0.018(7) 0.002(6)
C9 0.110(12) 0.053(8) 0.089(10) 0.024(8) -0.003(9) 0.016(8)
C10 0.071(9) 0.067(9) 0.098(11) 0.017(8) -0.011(8) 0.013(7)
C11 0.044(6) 0.044(6) 0.086(9) 0.005(6) -0.003(6) 0.001(5)
C12 0.062(8) 0.054(8) 0.090(10) -0.011(7) -0.009(7) -0.006(6)
C13 0.061(8) 0.069(9) 0.065(8) -0.003(7) -0.002(6) -0.012(6)
C14 0.071(8) 0.067(9) 0.072(9) -0.005(7) 0.011(7) -0.002(7)
C15 0.126(14) 0.062(9) 0.104(13) 0.031(9) 0.018(10) 0.016(9)
C16 0.149(16) 0.055(9) 0.114(14) -0.008(9) 0.021(12) 0.004(10)
C17 0.21(2) 0.072(11) 0.075(11) -0.012(9) 0.028(12) 0.002(12)
C18 0.157(16) 0.066(10) 0.065(9) -0.009(8) -0.012(9) -0.008(10)
C19 0.035(6) 0.054(7) 0.083(9) -0.006(6) 0.010(5) 0.001(5)
C20 0.045(7) 0.049(7) 0.126(12) -0.025(8) 0.016(7) 0.012(6)
C21 0.035(6) 0.064(9) 0.140(13) -0.008(9) 0.007(7) 0.014(6)
C22 0.060(7) 0.055(8) 0.064(8) 0.001(6) 0.018(6) -0.002(6)
C23 0.063(8) 0.076(9) 0.085(10) -0.007(8) 0.034(8) -0.011(7)
C24 0.045(7) 0.074(10) 0.109(12) -0.010(8) 0.029(8) -0.011(6)
C25 0.041(6) 0.057(7) 0.059(7) -0.004(6) -0.002(5) -0.001(5)
C26 0.057(7) 0.066(9) 0.078(9) -0.009(7) -0.016(6) -0.007(6)
C27 0.035(6) 0.072(9) 0.098(10) 0.002(8) -0.013(6) -0.007(6)
C28 0.040(6) 0.064(7) 0.052(7) 0.008(6) -0.005(5) 0.010(5)
C29 0.035(6) 0.100(10) 0.056(7) 0.015(7) -0.002(5) 0.009(6)
C30 0.055(7) 0.069(8) 0.060(7) 0.010(6) 0.004(6) 0.003(6)
C31 0.044(6) 0.060(7) 0.065(8) 0.004(6) 0.009(5) -0.008(5)
C32 0.072(8) 0.058(8) 0.079(9) 0.009(7) 0.012(7) -0.004(6)
C33 0.051(7) 0.058(8) 0.103(10) 0.014(7) -0.005(7) -0.007(6)
C34 0.038(5) 0.043(6) 0.053(6) -0.007(5) 0.001(5) -0.006(4)
C35 0.047(6) 0.049(7) 0.054(7) -0.004(5) 0.006(5) 0.000(5)
C36 0.069(8) 0.068(9) 0.078(9) 0.008(7) 0.019(7) 0.015(7)
C37 0.049(6) 0.055(7) 0.039(6) 0.002(5) -0.001(5) 0.009(5)
C38 0.046(6) 0.047(6) 0.047(6) 0.001(5) -0.003(5) 0.007(5)
C39 0.044(6) 0.056(7) 0.066(7) 0.000(6) -0.005(5) 0.000(5)
C41 0.040(6) 0.070(8) 0.076(8) 0.008(7) -0.008(6) 0.007(6)
C42 0.036(6) 0.048(7) 0.096(10) 0.016(6) -0.008(6) 0.006(5)
C44 0.037(5) 0.060(8) 0.067(7) 0.002(6) 0.006(5) 0.008(5)
C53 0.045(6) 0.060(7) 0.037(6) 0.013(5) 0.002(4) 0.015(5)
C54 0.051(7) 0.086(9) 0.054(7) -0.002(7) 0.002(6) 0.021(6)
C55 0.066(9) 0.114(13) 0.068(9) -0.011(8) 0.014(7) 0.030(8)
C57 0.070(9) 0.101(12) 0.082(10) -0.012(9) 0.013(8) 0.046(9)
C58 0.051(7) 0.077(9) 0.075(9) 0.017(7) 0.016(6) 0.031(7)
C60 0.046(6) 0.071(8) 0.045(6) 0.003(6) 0.008(5) 0.014(5)
C61 0.031(5) 0.033(5) 0.043(6) 0.004(4) 0.002(4) 0.001(4)
C62 0.024(5) 0.054(6) 0.056(6) 0.010(5) 0.001(4) -0.001(4)
C63 0.034(5) 0.034(5) 0.044(6) 0.003(4) 0.001(4) -0.003(4)
C64 0.053(7) 0.078(9) 0.048(7) 0.014(6) 0.003(5) 0.008(6)
C65 0.028(5) 0.051(7) 0.057(6) 0.000(5) 0.002(4) -0.005(4)
C66 0.027(5) 0.034(5) 0.056(6) -0.002(5) -0.002(4) 0.005(4)
C67 0.044(6) 0.045(7) 0.089(10) -0.010(6) -0.007(6) 0.004(5)
C68 0.033(5) 0.043(6) 0.057(7) 0.013(5) 0.000(4) 0.002(4)

loop_
_atom_type_symbol
_atom_type_description
_atom_type_scat_dispersion_real
_atom_type_scat_dispersion_imag
_atom_type_scat_source
C C 0.0033 0.0016 'International Tables Vol C Tables 4.2.6.8 and 6.1.1.4'
H H 0.0000 0.0000 'International Tables Vol C Tables 4.2.6.8 and 6.1.1.4'
B B 0.0013 0.0007 'International Tables Vol C Tables 4.2.6.8 and 6.1.1.4'
N N 0.0061 0.0033 'International Tables Vol C Tables 4.2.6.8 and 6.1.1.4'
P P 0.1023 0.0942 'International Tables Vol C Tables 4.2.6.8 and 6.1.1.4'
Os Os -1.2165 7.6030 'International Tables Vol C Tables 4.2.6.8 and 6.1.1.4'
F F 0.0171 0.0103 'International Tables Vol C Tables 4.2.6.8 and 6.1.1.4'
Cl Cl 0.1484 0.1585 'International Tables Vol C Tables 4.2.6.8 and 6.1.1.4'

loop_
_geom_angle_atom_site_label_1
_geom_angle_atom_site_label_2
_geom_angle_atom_site_label_3
_geom_angle
C1 Os N3 86.1(4)
C1 Os N1 84.7(4)
N3 Os N1 78.3(3)
C1 Os C5 102.0(4)
N3 Os C5 162.8(4)
N1 Os C5 87.3(4)
C1 Os C4 75.7(4)
N3 Os C4 158.8(4)
N1 Os C4 110.1(4)
C5 Os C4 37.1(4)
C1 Os N5 168.9(4)
N3 Os N5 88.6(3)
N1 Os N5 84.7(3)
C5 Os N5 80.7(4)
C4 Os N5 111.2(3)
C1 Os P1 102.4(3)
N3 Os P1 90.4(2)
N1 Os P1 166.3(2)
C5 Os P1 102.4(3)
C4 Os P1 83.2(3)
N5 Os P1 87.3(2)
C28 P1 C31 101.4(5)
C28 P1 C34 103.5(5)
C31 P1 C34 103.0(5)
C28 P1 Os 116.9(4)
C31 P1 Os 109.1(4)
C34 P1 Os 120.5(3)
F3A C40A F1A 110.3(11)
F3A C40A F2A 109.2(11)
F1A C40A F2A 111.9(11)
F3A C40A C39 115.9(17)
F1A C40A C39 103.0(18)
F2A C40A C39 106.4(15)
F2B C40B F3B 109.4(11)
F2B C40B F1B 108.6(11)
F3B C40B F1B 109.3(11)
F2B C40B C39 111.7(15)
F3B C40B C39 107.4(14)
F1B C40B C39 110.5(15)
F5A C43A F6A 110.3(11)
F5A C43A F4A 111.5(11)
F6A C43A F4A 109.8(11)
F5A C43A C42 112.0(14)
F6A C43A C42 106.6(14)
F4A C43A C42 106.5(14)
F4B C43B F6B 110.8(11)
F4B C43B F5B 110.5(11)
F6B C43B F5B 111.9(12)
F4B C43B C42 111.4(16)
F6B C43B C42 105.0(16)
F5B C43B C42 107.0(16)
C46A C45A C52A 120.0
C46A C45A B2 119.0(11)
C52A C45A B2 120.9(11)
C45A C46A C47A 120.0
C45A C46A H46A 120.0
C47A C46A H46A 120.0
C46A C47A C49A 120.0
C46A C47A C48A 112.9(11)
C49A C47A C48A 126.9(11)
C50A C49A C47A 120.0
C50A C49A H49A 120.0
C47A C49A H49A 120.0
C52A C50A C49A 120.0
C52A C50A C51A 122.2(11)
C49A C50A C51A 116.2(11)
C50A C52A C45A 120.0
C50A C52A H52A 120.0
C45A C52A H52A 120.0
C46B C45B C52B 120.0
C46B C45B B2 122.5(10)
C52B C45B B2 117.4(10)
C47B C46B C45B 120.0
C47B C46B H46B 120.0
C45B C46B H46B 120.0
C46B C47B C49B 120.0
C46B C47B C48B 124.7(11)
C49B C47B C48B 115.1(11)
C50B C49B C47B 120.0
C50B C49B H49B 120.0
C47B C49B H49B 120.0
C49B C50B C52B 120.0
C49B C50B C51B 124.3(11)
C52B C50B C51B 115.7(11)
C50B C52B C45B 120.0
C50B C52B H52B 120.0
C45B C52B H52B 120.0
F9A C48A F7A 106.3(10)
F9A C48A F8A 108.3(10)
F7A C48A F8A 108.3(10)
F9A C48A C47A 113.2(14)
F7A C48A C47A 117.9(14)
F8A C48A C47A 102.3(13)
F9B C48B F7B 113.3(10)
F9B C48B F8B 114.0(11)
F7B C48B F8B 113.3(10)
F9B C48B C47B 103.4(15)
F7B C48B C47B 109.5(15)
F8B C48B C47B 102.2(15)
F12A C51A F11A 112.2(10)
F12A C51A F10A 111.7(10)
F11A C51A F10A 112.3(10)
F12A C51A C50A 103.3(14)
F11A C51A C50A 106.4(14)
F10A C51A C50A 110.4(15)
F10B C51B F11B 109.6(10)
F10B C51B F12B 110.5(10)
F11B C51B F12B 109.4(10)
F10B C51B C50B 107.8(14)
F11B C51B C50B 113.0(15)
F12B C51B C50B 106.5(14)
F14A C56A F15A 109.6(11)
F14A C56A F13A 111.8(11)
F15A C56A F13A 109.9(11)
F14A C56A C55 108.0(14)
F15A C56A C55 114.2(15)
F13A C56A C55 103.2(14)
F13B C56B F15B 111.7(12)
F13B C56B F14B 111.4(11)
F15B C56B F14B 111.5(11)
F13B C56B C55 104.4(15)
F15B C56B C55 104.0(15)
F14B C56B C55 113.5(16)
F17A C59A F18A 111.0(11)
F17A C59A F16A 110.8(11)
F18A C59A F16A 110.9(11)
F17A C59A C58 110.9(14)
F18A C59A C58 106.7(13)
F16A C59A C58 106.4(13)
F18B C59B F17B 110.2(11)
F18B C59B F16B 110.7(12)
F17B C59B F16B 110.4(11)
F18B C59B C58 110.0(18)
F17B C59B C58 106.1(17)
F16B C59B C58 109.2(17)
C19 N1 N2 107.3(8)
C19 N1 Os 134.2(7)
N2 N1 Os 118.2(7)
C21 N2 N1 107.7(9)
C21 N2 B1 129.8(9)
N1 N2 B1 121.6(9)
C22 N3 N4 107.3(9)
C22 N3 Os 133.7(8)
N4 N3 Os 118.9(8)
C24 N4 N3 107.5(11)
C24 N4 B1 129.9(10)
N3 N4 B1 121.3(9)
C25 N5 N6 106.5(8)
C25 N5 Os 136.3(7)
N6 N5 Os 117.2(7)
C27 N6 N5 108.1(9)
C27 N6 B1 130.4(9)
N5 N6 B1 121.3(9)
N6 B1 N4 111.1(10)
N6 B1 N2 109.0(10)
N4 B1 N2 105.0(10)
N6 B1 H1 110.5
N4 B1 H1 110.5
N2 B1 H1 110.5
C45A B2 C45B 11.8(10)
C45A B2 C61 120.8(10)
C45B B2 C61 109.6(9)
C45A B2 C53 100.5(10)
C45B B2 C53 109.5(9)
C61 B2 C53 111.2(7)
C45A B2 C37 112.3(9)
C45B B2 C37 114.5(9)
C61 B2 C37 102.6(7)
C53 B2 C37 109.3(8)
C2 C1 Os 125.9(9)
C2 C1 H1A 117.1
Os C1 H1A 117.1
C3 C2 C1 109.5(10)
C3 C2 C12 126.4(10)
C1 C2 C12 124.0(11)
C2 C3 C4 117.3(10)
C2 C3 H3 121.4
C4 C3 H3 121.4
C5 C4 C3 127.5(10)
C5 C4 Os 71.1(5)
C3 C4 Os 110.3(7)
C5 C4 H4 113.3
C3 C4 H4 113.3
Os C4 H4 113.3
C4 C5 C6 124.8(10)
C4 C5 Os 71.8(6)
C6 C5 Os 123.0(7)
C4 C5 H5 110.7
C6 C5 H5 110.7
Os C5 H5 110.7
C5 C6 C11 112.0(9)
C5 C6 C7 109.5(8)
C11 C6 C7 110.0(9)
C5 C6 H6 108.4
C11 C6 H6 108.4
C7 C6 H6 108.4
C8 C7 C6 111.1(9)
C8 C7 H7A 109.4
C6 C7 H7A 109.4
C8 C7 H7B 109.4
C6 C7 H7B 109.4
H7A C7 H7B 108.0
C7 C8 C9 108.9(11)
C7 C8 H8A 109.9
C9 C8 H8A 109.9
C7 C8 H8B 109.9
C9 C8 H8B 109.9
H8A C8 H8B 108.3
C10 C9 C8 109.9(11)
C10 C9 H9A 109.7
C8 C9 H9A 109.7
C10 C9 H9B 109.7
C8 C9 H9B 109.7
H9A C9 H9B 108.2
C11 C10 C9 110.8(11)
C11 C10 H10A 109.5
C9 C10 H10A 109.5
C11 C10 H10B 109.5
C9 C10 H10B 109.5
H10A C10 H10B 108.1
C10 C11 C6 111.9(10)
C10 C11 H11A 109.2
C6 C11 H11A 109.2
C10 C11 H11B 109.2
C6 C11 H11B 109.2
H11A C11 H11B 107.9
C2 C12 C13 112.4(10)
C2 C12 H12A 109.1
C13 C12 H12A 109.1
C2 C12 H12B 109.1
C13 C12 H12B 109.1
H12A C12 H12B 107.9
C14 C13 C18 111.4(11)
C14 C13 C12 112.1(11)
C18 C13 C12 110.5(11)
C14 C13 H13 107.5
C18 C13 H13 107.5
C12 C13 H13 107.5
C13 C14 C15 111.5(11)
C13 C14 H14A 109.3
C15 C14 H14A 109.3
C13 C14 H14B 109.3
C15 C14 H14B 109.3
H14A C14 H14B 108.0
C16 C15 C14 110.9(13)
C16 C15 H15A 109.5
C14 C15 H15A 109.5
C16 C15 H15B 109.5
C14 C15 H15B 109.5
H15A C15 H15B 108.1
C17 C16 C15 110.8(14)
C17 C16 H16A 109.5
C15 C16 H16A 109.5
C17 C16 H16B 109.5
C15 C16 H16B 109.5
H16A C16 H16B 108.1
C16 C17 C18 108.6(14)
C16 C17 H17A 110.0
C18 C17 H17A 110.0
C16 C17 H17B 110.0
C18 C17 H17B 110.0
H17A C17 H17B 108.3
C13 C18 C17 110.8(13)
C13 C18 H18A 109.5
C17 C18 H18A 109.5
C13 C18 H18B 109.5
C17 C18 H18B 109.5
H18A C18 H18B 108.1
N1 C19 C20 110.9(10)
N1 C19 H19 124.5
C20 C19 H19 124.5
C21 C20 C19 104.4(11)
C21 C20 H20 127.8
C19 C20 H20 127.8
N2 C21 C20 109.6(10)
N2 C21 H21 125.2
C20 C21 H21 125.2
N3 C22 C23 109.7(12)
N3 C22 H22 125.1
C23 C22 H22 125.1
C24 C23 C22 106.3(13)
C24 C23 H23 126.8
C22 C23 H23 126.8
C23 C24 N4 109.1(11)
C23 C24 H24 125.4
N4 C24 H24 125.4
N5 C25 C26 110.6(10)
N5 C25 H25 124.7
C26 C25 H25 124.7
C27 C26 C25 104.9(11)
C27 C26 H26 127.6
C25 C26 H26 127.6
N6 C27 C26 109.9(10)
N6 C27 H27 125.0
C26 C27 H27 125.0
C29 C28 C30 110.7(10)
C29 C28 P1 114.8(8)
C30 C28 P1 113.0(7)
C29 C28 H28 105.8
C30 C28 H28 105.8
P1 C28 H28 105.8
C28 C29 H29A 109.5
C28 C29 H29B 109.5
H29A C29 H29B 109.5
C28 C29 H29C 109.5
H29A C29 H29C 109.5
H29B C29 H29C 109.5
C28 C30 H30A 109.5
C28 C30 H30B 109.5
H30A C30 H30B 109.5
C28 C30 H30C 109.5
H30A C30 H30C 109.5
H30B C30 H30C 109.5
C32 C31 C33 105.7(10)
C32 C31 P1 119.8(8)
C33 C31 P1 114.1(8)
C32 C31 H31 105.3
C33 C31 H31 105.3
P1 C31 H31 105.3
C31 C32 H32A 109.5
C31 C32 H32B 109.5
H32A C32 H32B 109.5
C31 C32 H32C 109.5
H32A C32 H32C 109.5
H32B C32 H32C 109.5
C31 C33 H33A 109.5
C31 C33 H33B 109.5
H33A C33 H33B 109.5
C31 C33 H33C 109.5
H33A C33 H33C 109.5
H33B C33 H33C 109.5
C35 C34 C36 105.6(8)
C35 C34 P1 119.6(7)
C36 C34 P1 114.6(8)
C35 C34 H34 105.3
C36 C34 H34 105.3
P1 C34 H34 105.3
C34 C35 H35A 109.5
C34 C35 H35B 109.5
H35A C35 H35B 109.5
C34 C35 H35C 109.5
H35A C35 H35C 109.5
H35B C35 H35C 109.5
C34 C36 H36A 109.5
C34 C36 H36B 109.5
H36A C36 H36B 109.5
C34 C36 H36C 109.5
H36A C36 H36C 109.5
H36B C36 H36C 109.5
C44 C37 C38 115.1(10)
C44 C37 B2 121.7(10)
C38 C37 B2 123.0(9)
C39 C38 C37 122.6(10)
C39 C38 H38 118.7
C37 C38 H38 118.7
C41 C39 C38 119.7(11)
C41 C39 C40B 114.6(10)
C38 C39 C40B 125.5(11)
C41 C39 C40A 128.5(11)
C38 C39 C40A 111.4(11)
C40B C39 C40A 17.8(9)
C42 C41 C39 119.2(10)
C42 C41 H41 120.4
C39 C41 H41 120.4
C41 C42 C44 121.0(10)
C41 C42 C43A 122.4(10)
C44 C42 C43A 116.1(11)
C41 C42 C43B 118.5(11)
C44 C42 C43B 120.5(11)
C43A C42 C43B 8.3(8)
C37 C44 C42 122.4(11)
C37 C44 H44 118.8
C42 C44 H44 118.8
C54 C53 C60 115.0(10)
C54 C53 B2 124.1(9)
C60 C53 B2 120.6(10)
C55 C54 C53 122.5(12)
C55 C54 H54 118.7
C53 C54 H54 118.7
C57 C55 C54 121.1(14)
C57 C55 C56A 114.4(13)
C54 C55 C56A 123.8(12)
C57 C55 C56B 123.8(13)
C54 C55 C56B 114.7(12)
C56A C55 C56B 9.5(8)
C58 C57 C55 118.1(13)
C58 C57 H57 121.0
C55 C57 H57 121.0
C57 C58 C60 121.9(12)
C57 C58 C59B 115.4(12)
C60 C58 C59B 122.6(14)
C57 C58 C59A 123.9(11)
C60 C58 C59A 114.1(12)
C59B C58 C59A 8.5(9)
C58 C60 C53 121.3(12)
C58 C60 H60 119.4
C53 C60 H60 119.4
C68 C61 C62 114.3(9)
C68 C61 B2 119.7(8)
C62 C61 B2 125.8(9)
C63 C62 C61 121.6(10)
C63 C62 H62 119.2
C61 C62 H62 119.2
C65 C63 C62 121.7(10)
C65 C63 C64 120.8(10)
C62 C63 C64 117.4(9)
F21 C64 F20 108.1(11)
F21 C64 F19 104.9(12)
F20 C64 F19 102.8(10)
F21 C64 C63 113.3(10)
F20 C64 C63 114.0(11)
F19 C64 C63 112.8(10)
C63 C65 C66 119.2(10)
C63 C65 H65 120.4
C66 C65 H65 120.4
C65 C66 C68 118.8(9)
C65 C66 C67 121.2(10)
C68 C66 C67 120.0(10)
F23 C67 F24 105.7(10)
F23 C67 F22 106.0(10)
F24 C67 F22 104.2(10)
F23 C67 C66 113.6(10)
F24 C67 C66 113.6(10)
F22 C67 C66 112.9(9)
C61 C68 C66 124.3(9)
C61 C68 H68 117.9
C66 C68 H68 117.9
Cl2 C100 Cl1 94.2(7)
Cl2 C100 H10C 112.9
Cl1 C100 H10C 112.9
Cl2 C100 H10D 112.9
Cl1 C100 H10D 112.9
H10C C100 H10D 110.3
Cl4 C101 Cl3 95.3(7)
Cl4 C101 H10E 112.7
Cl3 C101 H10E 112.7
Cl4 C101 H10F 112.7
Cl3 C101 H10F 112.7
H10E C101 H10F 110.2

loop_
_geom_bond_atom_site_label_1
_geom_bond_atom_site_label_2
_geom_bond_distance
Os C1 1.876(12)
Os N3 2.130(9)
Os N1 2.162(8)
Os C5 2.211(11)
Os C4 2.220(9)
Os N5 2.231(9)
Os P1 2.436(3)
P1 C28 1.855(10)
P1 C31 1.856(11)
P1 C34 1.874(10)
C40A F3A 1.301(10)
C40A F1A 1.303(10)
C40A F2A 1.307(10)
C40A C39 1.60(2)
C40B F2B 1.309(10)
C40B F3B 1.312(10)
C40B F1B 1.315(10)
C40B C39 1.57(2)
C43A F5A 1.298(10)
C43A F6A 1.300(10)
C43A F4A 1.305(10)
C43A C42 1.59(2)
C43B F4B 1.296(10)
C43B F6B 1.296(10)
C43B F5B 1.307(10)
C43B C42 1.60(2)
C45A C46A 1.3900
C45A C52A 1.3900
C45A B2 1.592(9)
C46A C47A 1.3900
C46A H46A 0.9500
C47A C49A 1.3900
C47A C48A 1.601(12)
C49A C50A 1.3900
C49A H49A 0.9500
C50A C52A 1.3900
C50A C51A 1.575(12)
C52A H52A 0.9500
C45B C46B 1.3900
C45B C52B 1.3900
C45B B2 1.637(9)
C46B C47B 1.3900
C46B H46B 0.9500
C47B C49B 1.3900
C47B C48B 1.577(13)
C49B C50B 1.3900
C49B H49B 0.9500
C50B C52B 1.3900
C50B C51B 1.588(12)
C52B H52B 0.9500
C48A F9A 1.319(10)
C48A F7A 1.322(10)
C48A F8A 1.323(10)
C48B F9B 1.273(10)
C48B F7B 1.293(10)
C48B F8B 1.293(10)
C51A F12A 1.285(10)
C51A F11A 1.293(10)
C51A F10A 1.303(10)
C51B F10B 1.305(10)
C51B F11B 1.311(10)
C51B F12B 1.315(10)
C56A F14A 1.299(10)
C56A F15A 1.306(10)
C56A F13A 1.308(10)
C56A C55 1.61(3)
C56B F13B 1.297(10)
C56B F15B 1.297(10)
C56B F14B 1.302(10)
C56B C55 1.66(3)
C59A F17A 1.294(10)
C59A F18A 1.298(10)
C59A F16A 1.304(10)
C59A C58 1.66(2)
C59B F18B 1.301(10)
C59B F17B 1.302(10)
C59B F16B 1.306(10)
C59B C58 1.54(3)
F19 C64 1.319(14)
F20 C64 1.304(13)
F21 C64 1.291(14)
F22 C67 1.338(12)
F23 C67 1.321(13)
F24 C67 1.334(14)
N1 C19 1.312(14)
N1 N2 1.373(11)
N2 C21 1.341(14)
N2 B1 1.531(16)
N3 C22 1.323(15)
N3 N4 1.375(12)
N4 C24 1.355(16)
N4 B1 1.522(18)
N5 C25 1.332(14)
N5 N6 1.385(11)
N6 C27 1.339(15)
N6 B1 1.488(17)
B1 H1 1.0000
B2 C61 1.640(15)
B2 C53 1.658(15)
B2 C37 1.671(15)
C1 C2 1.469(14)
C1 H1A 0.9500
C2 C3 1.370(15)
C2 C12 1.519(16)
C3 C4 1.443(14)
C3 H3 0.9500
C4 C5 1.409(14)
C4 H4 1.0000
C5 C6 1.516(15)
C5 H5 1.0000
C6 C11 1.524(14)
C6 C7 1.525(14)
C6 H6 1.0000
C7 C8 1.505(16)
C7 H7A 0.9900
C7 H7B 0.9900
C8 C9 1.551(19)
C8 H8A 0.9900
C8 H8B 0.9900
C9 C10 1.51(2)
C9 H9A 0.9900
C9 H9B 0.9900
C10 C11 1.509(16)
C10 H10A 0.9900
C10 H10B 0.9900
C11 H11A 0.9900
C11 H11B 0.9900
C12 C13 1.526(17)
C12 H12A 0.9900
C12 H12B 0.9900
C13 C14 1.508(17)
C13 C18 1.519(17)
C13 H13 1.0000
C14 C15 1.531(18)
C14 H14A 0.9900
C14 H14B 0.9900
C15 C16 1.52(2)
C15 H15A 0.9900
C15 H15B 0.9900
C16 C17 1.52(2)
C16 H16A 0.9900
C16 H16B 0.9900
C17 C18 1.56(2)
C17 H17A 0.9900
C17 H17B 0.9900
C18 H18A 0.9900
C18 H18B 0.9900
C19 C20 1.381(15)
C19 H19 0.9500
C20 C21 1.370(17)
C20 H20 0.9500
C21 H21 0.9500
C22 C23 1.377(16)
C22 H22 0.9500
C23 C24 1.34(2)
C23 H23 0.9500
C24 H24 0.9500
C25 C26 1.386(15)
C25 H25 0.9500
C26 C27 1.363(18)
C26 H26 0.9500
C27 H27 0.9500
C28 C29 1.530(15)
C28 C30 1.532(15)
C28 H28 1.0000
C29 H29A 0.9800
C29 H29B 0.9800
C29 H29C 0.9800
C30 H30A 0.9800
C30 H30B 0.9800
C30 H30C 0.9800
C31 C32 1.550(16)
C31 C33 1.556(16)
C31 H31 1.0000
C32 H32A 0.9800
C32 H32B 0.9800
C32 H32C 0.9800
C33 H33A 0.9800
C33 H33B 0.9800
C33 H33C 0.9800
C34 C35 1.543(14)
C34 C36 1.551(15)
C34 H34 1.0000
C35 H35A 0.9800
C35 H35B 0.9800
C35 H35C 0.9800
C36 H36A 0.9800
C36 H36B 0.9800
C36 H36C 0.9800
C37 C44 1.379(14)
C37 C38 1.405(15)
C38 C39 1.401(14)
C38 H38 0.9500
C39 C41 1.376(16)
C41 C42 1.348(16)
C41 H41 0.9500
C42 C44 1.405(14)
C44 H44 0.9500
C53 C54 1.392(16)
C53 C60 1.426(14)
C54 C55 1.382(17)
C54 H54 0.9500
C55 C57 1.376(18)
C57 C58 1.36(2)
C57 H57 0.9500
C58 C60 1.379(16)
C60 H60 0.9500
C61 C68 1.374(14)
C61 C62 1.404(13)
C62 C63 1.395(14)
C62 H62 0.9500
C63 C65 1.350(14)
C63 C64 1.507(15)
C65 C66 1.365(14)
C65 H65 0.9500
C66 C68 1.409(14)
C66 C67 1.474(15)
C68 H68 0.9500
Cl1 C100 1.705(10)
Cl2 C100 1.701(10)
C100 H10C 0.9900
C100 H10D 0.9900
Cl3 C101 1.698(10)
Cl4 C101 1.696(10)
C101 H10E 0.9900
C101 H10F 0.9900
